data_7243724
loop_
_publ_author_name
'Liu, Ying-Hsuan'
'Dadvand, Afshin'
'Titi, Hatem M.'
'Hamzehpoor, Ehsan'
'Perepichka, Dmitrii F.'

_publ_section_title
;
 Halogen bonding vs. \p-stacking interactions in new
 bis(acenaphthylene)dione semiconductors
;
_journal_issue 47
_journal_name_full CrystEngComm
_journal_page_first 8255
_journal_page_last 8259
_journal_paper_doi 10.1039/D1CE01047F
_journal_volume 23
_journal_year 2021
_chemical_formula_sum 'C24 H12 O2'
_chemical_formula_weight 332.34
_chemical_name_systematic (E)-2H,2'H-[1,1'-biacenaphthylenylidene]-2,2'-dione
_space_group_crystal_system monoclinic
_space_group_IT_number 14
_space_group_name_Hall '-P 2ybc'
_space_group_name_H-M_alt 'P 1 21/c 1'
_atom_sites_solution_hydrogens geom
_atom_sites_solution_primary iterative
_atom_sites_solution_secondary difmap
_audit_creation_method SHELXL-2017/1
_audit_update_record
;
2021-08-03 deposited with the CCDC.	2021-09-28 downloaded from the CCDC.
;
_cell_angle_alpha 90
_cell_angle_beta 94.395(5)
_cell_angle_gamma 90
_cell_formula_units_Z 2
_cell_length_a 3.8029(3)
_cell_length_b 13.8237(10)
_cell_length_c 14.1694(10)
_cell_measurement_reflns_used 1071
_cell_measurement_temperature 173(2)
_cell_measurement_theta_max 72.488
_cell_measurement_theta_min 4.475
_cell_volume 742.70(10)
_computing_cell_refinement 'Bruker SAINT'
_computing_data_collection 'Bruker APEX3'
_computing_data_reduction 'Bruker SAINT'
_computing_structure_refinement 'SHELXL-2017/1 (Sheldrick, 2017)'
_computing_structure_solution 'SHELXT 2014/5 (Sheldrick, 2014)'
_diffrn_ambient_temperature 173(2)
_diffrn_measured_fraction_theta_full 0.999
_diffrn_measured_fraction_theta_max 0.995
_diffrn_measurement_device_type 'Bruker AXS D8'
_diffrn_measurement_method '\f and \w scans'
_diffrn_radiation_type CuK\a
_diffrn_radiation_wavelength 1.54178
_diffrn_reflns_av_R_equivalents 0.0928
_diffrn_reflns_av_unetI/netI 0.0501
_diffrn_reflns_Laue_measured_fraction_full 0.999
_diffrn_reflns_Laue_measured_fraction_max 0.995
_diffrn_reflns_limit_h_max 4
_diffrn_reflns_limit_h_min -4
_diffrn_reflns_limit_k_max 17
_diffrn_reflns_limit_k_min -17
_diffrn_reflns_limit_l_max 17
_diffrn_reflns_limit_l_min -17
_diffrn_reflns_number 10769
_diffrn_reflns_point_group_measured_fraction_full 0.999
_diffrn_reflns_point_group_measured_fraction_max 0.995
_diffrn_reflns_theta_full 67.679
_diffrn_reflns_theta_max 72.488
_diffrn_reflns_theta_min 4.475
_exptl_absorpt_coefficient_mu 0.747
_exptl_absorpt_correction_type multi-scan
_exptl_absorpt_process_details 'Bruker AXScale'
_exptl_crystal_colour orange
_exptl_crystal_density_diffrn 1.486
_exptl_crystal_density_method 'not measured'
_exptl_crystal_description needle
_exptl_crystal_F_000 344
_exptl_crystal_size_max 0.400
_exptl_crystal_size_mid 0.050
_exptl_crystal_size_min 0.030
_exptl_transmission_factor_max 0.7536
_exptl_transmission_factor_min 0.5865
_refine_diff_density_max 0.207
_refine_diff_density_min -0.189
_refine_diff_density_rms 0.050
_refine_ls_extinction_method none
_refine_ls_goodness_of_fit_ref 1.045
_refine_ls_hydrogen_treatment constr
_refine_ls_matrix_type full
_refine_ls_number_parameters 118
_refine_ls_number_reflns 1475
_refine_ls_number_restraints 0
_refine_ls_restrained_S_all 1.045
_refine_ls_R_factor_all 0.0750
_refine_ls_R_factor_gt 0.0519
_refine_ls_shift/su_max 0.000
_refine_ls_shift/su_mean 0.000
_refine_ls_structure_factor_coef Fsqd
_refine_ls_weighting_details 'w=1/[\s^2^(Fo^2^)+(0.0413P)^2^+0.6197P] where P=(Fo^2^+2Fc^2^)/3'
_refine_ls_weighting_scheme calc
_refine_ls_wR_factor_gt 0.1190
_refine_ls_wR_factor_ref 0.1407
_reflns_Friedel_coverage 0.000
_reflns_number_gt 1071
_reflns_number_total 1475
_reflns_threshold_expression 'I > 2\s(I)'
_cod_data_source_file d1ce01047f2.cif
_cod_data_source_block s1_CCDC1
_cod_depositor_comments 'Adding full bibliography for 7243723--7243725.cif.'
_cod_original_sg_symbol_H-M 'P 21/c'
_cod_database_code 7243724
_shelx_shelxl_version_number 2017/1
_shelx_space_group_comment
;
The symmetry employed for this shelxl refinement is uniquely defined
by the following loop, which should always be used as a source of
symmetry information in preference to the above space-group names.
They are only intended as comments.
;
_shelx_estimated_absorpt_t_min 0.754
_shelx_estimated_absorpt_t_max 0.978

loop_
_space_group_symop_operation_xyz
'x, y, z'
'-x, y+1/2, -z+1/2'
'-x, -y, -z'
'x, -y-1/2, z-1/2'

loop_
_atom_site_label
_atom_site_type_symbol
_atom_site_fract_x
_atom_site_fract_y
_atom_site_fract_z
_atom_site_U_iso_or_equiv
_atom_site_adp_type
_atom_site_occupancy
_atom_site_site_symmetry_order
_atom_site_calc_flag
_atom_site_refinement_flags_posn
_atom_site_refinement_flags_adp
_atom_site_refinement_flags_occupancy
_atom_site_disorder_assembly
_atom_site_disorder_group
C1 C 0.5129(5) 0.54536(15) 0.48149(15) 0.0309(5) Uani 1 1 d . . . . .
C2 C 0.3991(6) 0.63701(15) 0.53124(16) 0.0350(5) Uani 1 1 d . . . . .
C3 C 0.4864(6) 0.72078(15) 0.47286(16) 0.0347(5) Uani 1 1 d . . . . .
C4 C 0.4463(6) 0.81813(16) 0.48465(17) 0.0409(6) Uani 1 1 d . . . . .
H4 H 0.356089 0.843577 0.540201 0.049 Uiso 1 1 calc R U . . .
C5 C 0.5433(6) 0.87946(17) 0.41173(18) 0.0440(6) Uani 1 1 d . . . . .
H5 H 0.518461 0.947395 0.418898 0.053 Uiso 1 1 calc R U . . .
C6 C 0.6728(6) 0.84430(17) 0.33036(17) 0.0418(6) Uani 1 1 d . . . . .
H6 H 0.733869 0.888072 0.282583 0.050 Uiso 1 1 calc R U . . .
C7 C 0.7160(6) 0.74390(16) 0.31716(16) 0.0348(5) Uani 1 1 d . . . . .
C8 C 0.6210(5) 0.68336(15) 0.39046(15) 0.0306(5) Uani 1 1 d . . . . .
C9 C 0.8429(6) 0.69760(17) 0.23711(16) 0.0384(5) Uani 1 1 d . . . . .
H9 H 0.911314 0.734611 0.185067 0.046 Uiso 1 1 calc R U . . .
C10 C 0.7706(6) 0.53936(16) 0.31159(15) 0.0357(5) Uani 1 1 d . . . . .
H10 H 0.794537 0.471111 0.307533 0.043 Uiso 1 1 calc R U . . .
C11 C 0.8652(6) 0.59902(17) 0.23601(16) 0.0389(6) Uani 1 1 d . . . . .
H11 H 0.948526 0.568752 0.181809 0.047 Uiso 1 1 calc R U . . .
C12 C 0.6439(5) 0.58049(15) 0.39086(14) 0.0296(5) Uani 1 1 d . . . . .
O1 O 0.2503(5) 0.64329(12) 0.60410(12) 0.0525(5) Uani 1 1 d . . . . .

loop_
_atom_site_aniso_label
_atom_site_aniso_U_11
_atom_site_aniso_U_22
_atom_site_aniso_U_33
_atom_site_aniso_U_23
_atom_site_aniso_U_13
_atom_site_aniso_U_12
C1 0.0265(10) 0.0331(11) 0.0338(11) 0.0011(8) 0.0055(8) -0.0003(8)
C2 0.0337(11) 0.0354(12) 0.0363(11) -0.0001(9) 0.0056(9) 0.0026(9)
C3 0.0304(11) 0.0329(11) 0.0406(12) 0.0003(9) 0.0016(9) 0.0017(9)
C4 0.0420(13) 0.0352(12) 0.0455(13) -0.0028(10) 0.0028(10) 0.0026(10)
C5 0.0443(14) 0.0319(11) 0.0555(15) 0.0039(10) 0.0016(11) 0.0002(10)
C6 0.0401(13) 0.0365(12) 0.0486(14) 0.0083(10) 0.0021(10) -0.0042(10)
C7 0.0283(11) 0.0352(11) 0.0407(12) 0.0066(9) -0.0001(9) -0.0041(8)
C8 0.0255(10) 0.0320(11) 0.0340(11) 0.0030(8) 0.0012(8) -0.0004(8)
C9 0.0338(11) 0.0449(13) 0.0372(12) 0.0080(10) 0.0070(9) -0.0042(10)
C10 0.0350(12) 0.0353(11) 0.0377(12) 0.0014(9) 0.0078(9) -0.0018(9)
C11 0.0367(12) 0.0440(13) 0.0370(12) 0.0012(10) 0.0092(9) -0.0017(10)
C12 0.0249(10) 0.0324(10) 0.0315(11) 0.0008(8) 0.0031(8) -0.0007(8)
O1 0.0755(13) 0.0375(9) 0.0481(10) 0.0007(8) 0.0278(9) 0.0079(9)

loop_
_atom_type_symbol
_atom_type_description
_atom_type_scat_dispersion_real
_atom_type_scat_dispersion_imag
_atom_type_scat_source
C C 0.0181 0.0091 'International Tables Vol C Tables 4.2.6.8 and 6.1.1.4'
H H 0.0000 0.0000 'International Tables Vol C Tables 4.2.6.8 and 6.1.1.4'
O O 0.0492 0.0322 'International Tables Vol C Tables 4.2.6.8 and 6.1.1.4'

loop_
_geom_angle_atom_site_label_1
_geom_angle_atom_site_label_2
_geom_angle_atom_site_label_3
_geom_angle
_geom_angle_site_symmetry_1
_geom_angle_site_symmetry_3
_geom_angle_publ_flag
C1 C1 C12 131.8(2) 3_666 . ?
C1 C1 C2 123.6(2) 3_666 . ?
C12 C1 C2 104.59(17) . . ?
O1 C2 C3 123.9(2) . . ?
O1 C2 C1 128.1(2) . . ?
C3 C2 C1 107.95(18) . . ?
C4 C3 C8 120.9(2) . . ?
C4 C3 C2 132.3(2) . . ?
C8 C3 C2 106.75(18) . . ?
C3 C4 C5 117.8(2) . . ?
C3 C4 H4 121.1 . . ?
C5 C4 H4 121.1 . . ?
C6 C5 C4 122.2(2) . . ?
C6 C5 H5 118.9 . . ?
C4 C5 H5 118.9 . . ?
C5 C6 C7 120.7(2) . . ?
C5 C6 H6 119.6 . . ?
C7 C6 H6 119.6 . . ?
C8 C7 C6 116.7(2) . . ?
C8 C7 C9 116.5(2) . . ?
C6 C7 C9 126.8(2) . . ?
C7 C8 C3 121.7(2) . . ?
C7 C8 C12 125.4(2) . . ?
C3 C8 C12 112.91(18) . . ?
C11 C9 C7 119.0(2) . . ?
C11 C9 H9 120.5 . . ?
C7 C9 H9 120.5 . . ?
C12 C10 C11 120.0(2) . . ?
C12 C10 H10 120.0 . . ?
C11 C10 H10 120.0 . . ?
C9 C11 C10 123.5(2) . . ?
C9 C11 H11 118.3 . . ?
C10 C11 H11 118.3 . . ?
C10 C12 C8 115.70(19) . . ?
C10 C12 C1 136.6(2) . . ?
C8 C12 C1 107.67(17) . . ?

loop_
_geom_bond_atom_site_label_1
_geom_bond_atom_site_label_2
_geom_bond_distance
_geom_bond_site_symmetry_2
_geom_bond_publ_flag
C1 C1 1.366(4) 3_666 ?
C1 C12 1.494(3) . ?
C1 C2 1.528(3) . ?
C2 O1 1.218(3) . ?
C2 C3 1.476(3) . ?
C3 C4 1.366(3) . ?
C3 C8 1.409(3) . ?
C4 C5 1.407(3) . ?
C4 H4 0.9500 . ?
C5 C6 1.377(3) . ?
C5 H5 0.9500 . ?
C6 C7 1.412(3) . ?
C6 H6 0.9500 . ?
C7 C8 1.403(3) . ?
C7 C9 1.419(3) . ?
C8 C12 1.425(3) . ?
C9 C11 1.366(3) . ?
C9 H9 0.9500 . ?
C10 C12 1.378(3) . ?
C10 C11 1.420(3) . ?
C10 H10 0.9500 . ?
C11 H11 0.9500 . ?
